data_7224595
loop_
_publ_author_name
'Sabounchei, S. J.'
'Ahmadianpoor, Mahmood'
'Yousefi, Abed'
'Hashemi, Ali'
'Bayat, Mehdi'
'Sedghi, Asieh'
'Akhlaghi Bagherjeri, Fateme'
'W. Gable, Robert'

_publ_section_title
;
 New Pd(II) Complexes of Sulfur Ylide; Synthesis, X-ray Characterization,
 Theoretical Study and Catalytic Activity toward Mizoroki-Heck Reaction
;
_journal_name_full 'RSC Adv.'
_journal_paper_doi 10.1039/C6RA01390B
_journal_year 2016
_chemical_formula_moiety 'C20 H22 Cl2 N2 O6 Pd S2'
_chemical_formula_sum 'C20 H22 Cl2 N2 O6 Pd S2'
_chemical_formula_weight 627.81
_space_group_crystal_system triclinic
_space_group_IT_number 2
_space_group_name_Hall '-P 1'
_space_group_name_H-M_alt 'P -1'
_symmetry_space_group_name_Hall '-P 1'
_symmetry_space_group_name_H-M 'P -1'
_atom_sites_solution_hydrogens geom
_audit_creation_date 2015-11-02
_audit_creation_method
;
Olex2 1.2
(compiled 2015.09.30 svn.r3233 for OlexSys, GUI svn.r5103)
;
_audit_update_record
;
2015-11-25 deposited with the CCDC.
2016-03-10 downloaded from the CCDC.
;
_cell_angle_alpha 94.723(6)
_cell_angle_beta 103.384(6)
_cell_angle_gamma 91.985(6)
_cell_formula_units_Z 1
_cell_length_a 7.1934(5)
_cell_length_b 7.5432(5)
_cell_length_c 11.4096(8)
_cell_measurement_reflns_used 2287
_cell_measurement_temperature 130.01(10)
_cell_measurement_theta_max 76.8360
_cell_measurement_theta_min 3.9920
_cell_volume 599.32(7)
_computing_cell_refinement
;
CrysAlisPro, Agilent Technologies,
Version 1.171.37.35h (release 09-02-2015 CrysAlis171 .NET)
(compiled Feb  9 2015,16:26:32)
;
_computing_data_collection
;
CrysAlisPro, Agilent Technologies,
Version 1.171.37.35h (release 09-02-2015 CrysAlis171 .NET)
(compiled Feb  9 2015,16:26:32)
;
_computing_data_reduction
;
CrysAlisPro, Agilent Technologies,
Version 1.171.37.35h (release 09-02-2015 CrysAlis171 .NET)
(compiled Feb  9 2015,16:26:32)
;
_computing_molecular_graphics 'Olex2 (Dolomanov et al., 2009)'
_computing_publication_material 'Olex2 (Dolomanov et al., 2009)'
_computing_structure_refinement 'ShelXL (Sheldrick, 2015)'
_computing_structure_solution 'ShelXT (Sheldrick, 2015)'
_diffrn_ambient_environment N~2~
_diffrn_ambient_temperature 130.01(10)
_diffrn_detector 'CCD plate'
_diffrn_detector_area_resol_mean 10.2273
_diffrn_detector_type Atlas
_diffrn_measured_fraction_theta_full 0.998
_diffrn_measured_fraction_theta_max 0.983
_diffrn_measurement_details
;
  1 omega  -65.00   25.00   1.0000    1.0000
omega____ theta____ kappa____ phi______ frames
    -      -41.8673   57.0000   60.0000 90

  2 omega  -49.00   33.00   1.0000    1.0000
omega____ theta____ kappa____ phi______ frames
    -      -41.8673   37.0000 -150.0000 82

  3 omega   52.00   98.00   1.0000    1.0000
omega____ theta____ kappa____ phi______ frames
    -       41.8673 -125.0000 -150.0000 46

  4 omega   42.00   69.00   1.0000    4.0000
omega____ theta____ kappa____ phi______ frames
    -      112.0000  -77.0000  -90.0000 27

  5 omega   70.00  139.00   1.0000    4.0000
omega____ theta____ kappa____ phi______ frames
    -      112.0000  -77.0000  -90.0000 69

  6 omega   86.00  116.00   1.0000    4.0000
omega____ theta____ kappa____ phi______ frames
    -      112.0000 -111.0000    0.0000 30

  7 omega   82.00  107.00   1.0000    4.0000
omega____ theta____ kappa____ phi______ frames
    -      112.0000  -94.0000    0.0000 25

  8 omega   69.00   96.00   1.0000    4.0000
omega____ theta____ kappa____ phi______ frames
    -      112.0000  -77.0000   60.0000 27

  9 omega   83.00  108.00   1.0000    4.0000
omega____ theta____ kappa____ phi______ frames
    -      112.0000  -94.0000   90.0000 25

 10 omega   37.00   85.00   1.0000    4.0000
omega____ theta____ kappa____ phi______ frames
    -      112.0000  -30.0000  150.0000 48

 11 omega   87.00  166.00   1.0000    4.0000
omega____ theta____ kappa____ phi______ frames
    -      112.0000   45.0000  150.0000 79

 12 omega  102.00  129.00   1.0000    4.0000
omega____ theta____ kappa____ phi______ frames
    -      112.0000  111.0000  -30.0000 27

 13 omega  152.00  177.00   1.0000    4.0000
omega____ theta____ kappa____ phi______ frames
    -      112.0000  111.0000  -30.0000 25

 14 omega  126.00  172.00   1.0000    4.0000
omega____ theta____ kappa____ phi______ frames
    -      112.0000   77.0000 -120.0000 46

 15 omega  119.00  174.00   1.0000    4.0000
omega____ theta____ kappa____ phi______ frames
    -      112.0000   45.0000 -150.0000 55

 16 omega  120.00  175.00   1.0000    4.0000
omega____ theta____ kappa____ phi______ frames
    -      112.0000  111.0000 -150.0000 55

 17 omega   88.00  169.00   1.0000    4.0000
omega____ theta____ kappa____ phi______ frames
    -      112.0000   30.0000  -60.0000 81

 18 omega   82.00  110.00   1.0000    4.0000
omega____ theta____ kappa____ phi______ frames
    -      112.0000   77.0000 -120.0000 28

 19 omega   37.00   80.00   1.0000    4.0000
omega____ theta____ kappa____ phi______ frames
    -      112.0000  -30.0000  -60.0000 43

 20 omega   40.00   65.00   1.0000    4.0000
omega____ theta____ kappa____ phi______ frames
    -      112.0000  -45.0000  -90.0000 25

 21 omega   30.00  109.00   1.0000    4.0000
omega____ theta____ kappa____ phi______ frames
    -      112.0000  -94.0000 -120.0000 79

 22 omega   43.00  115.00   1.0000    4.0000
omega____ theta____ kappa____ phi______ frames
    -      112.0000 -111.0000 -180.0000 72

 23 omega   36.00   91.00   1.0000    4.0000
omega____ theta____ kappa____ phi______ frames
    -      112.0000 -111.0000 -150.0000 55

 24 omega   38.00   78.00   1.0000    4.0000
omega____ theta____ kappa____ phi______ frames
    -      112.0000 -111.0000    0.0000 40

 25 omega   31.00   93.00   1.0000    4.0000
omega____ theta____ kappa____ phi______ frames
    -      112.0000  -94.0000   60.0000 62

 26 omega    8.00   36.00   1.0000    1.0000
omega____ theta____ kappa____ phi______ frames
    -       41.8673  -99.0000  120.0000 28

 27 omega -114.00  -18.00   1.0000    1.0000
omega____ theta____ kappa____ phi______ frames
    -      -41.8673  -57.0000  -90.0000 96
;
_diffrn_measurement_device 'four-circle diffractometer'
_diffrn_measurement_device_type 'SuperNova, Dual, Cu at zero, Atlas'
_diffrn_measurement_method '\w scans'
_diffrn_orient_matrix_UB_11 -0.0329038000
_diffrn_orient_matrix_UB_12 0.1609901000
_diffrn_orient_matrix_UB_13 0.0835570000
_diffrn_orient_matrix_UB_21 -0.2044687000
_diffrn_orient_matrix_UB_22 0.0088187000
_diffrn_orient_matrix_UB_23 -0.0782382000
_diffrn_orient_matrix_UB_31 -0.0756420000
_diffrn_orient_matrix_UB_32 -0.1269995000
_diffrn_orient_matrix_UB_33 0.0795499000
_diffrn_radiation_monochromator mirror
_diffrn_radiation_probe x-ray
_diffrn_radiation_type CuK\a
_diffrn_radiation_wavelength 1.54184
_diffrn_reflns_av_R_equivalents 0.0419
_diffrn_reflns_av_unetI/netI 0.0562
_diffrn_reflns_laue_measured_fraction_full 0.998
_diffrn_reflns_laue_measured_fraction_max 0.983
_diffrn_reflns_limit_h_max 7
_diffrn_reflns_limit_h_min -9
_diffrn_reflns_limit_k_max 8
_diffrn_reflns_limit_k_min -9
_diffrn_reflns_limit_l_max 14
_diffrn_reflns_limit_l_min -11
_diffrn_reflns_number 5152
_diffrn_reflns_point_group_measured_fraction_full 0.998
_diffrn_reflns_point_group_measured_fraction_max 0.983
_diffrn_reflns_theta_full 67.684
_diffrn_reflns_theta_max 77.015
_diffrn_reflns_theta_min 4.000
_diffrn_source 'sealed X-ray tube'
_diffrn_source_type 'SuperNova (Cu) X-ray Source'
_exptl_absorpt_coefficient_mu 10.279
_exptl_absorpt_correction_T_max 0.672
_exptl_absorpt_correction_T_min 0.393
_exptl_absorpt_correction_type gaussian
_exptl_absorpt_process_details
;
CrysAlisPro, Agilent Technologies,
Version 1.171.37.35h (release 09-02-2015 CrysAlis171 .NET)
(compiled Feb  9 2015,16:26:32)
Numerical absorption correction based on gaussian integration over
            a multifaceted crystal model
Empirical absorption correction using spherical harmonics,
 implemented in SCALE3 ABSPACK scaling algorithm.
;
_exptl_crystal_colour orange
_exptl_crystal_colour_primary orange
_exptl_crystal_density_diffrn 1.739
_exptl_crystal_description needle
_exptl_crystal_F_000 316
_exptl_crystal_size_max 0.1272
_exptl_crystal_size_mid 0.0933
_exptl_crystal_size_min 0.0452
_refine_diff_density_max 1.955
_refine_diff_density_min -1.094
_refine_diff_density_rms 0.139
_refine_ls_extinction_method none
_refine_ls_goodness_of_fit_ref 1.090
_refine_ls_hydrogen_treatment constr
_refine_ls_matrix_type full
_refine_ls_number_parameters 153
_refine_ls_number_reflns 2488
_refine_ls_number_restraints 0
_refine_ls_restrained_S_all 1.090
_refine_ls_R_factor_all 0.0532
_refine_ls_R_factor_gt 0.0475
_refine_ls_shift/su_max 0.000
_refine_ls_shift/su_mean 0.000
_refine_ls_structure_factor_coef Fsqd
_refine_ls_weighting_details 'w=1/[\s^2^(Fo^2^)+(0.0726P)^2^+0.9440P] where P=(Fo^2^+2Fc^2^)/3'
_refine_ls_weighting_scheme calc
_refine_ls_wR_factor_gt 0.1268
_refine_ls_wR_factor_ref 0.1331
_reflns_Friedel_coverage 0.000
_reflns_number_gt 2232
_reflns_number_total 2488
_reflns_threshold_expression 'I > 2\s(I)'
_cod_data_source_file c6ra01390b2.cif
_cod_data_source_block rwg2015_26agau
_cod_database_code 7224595
_audit_block_doi 10.5517/cc1k93ml
_chemical_oxdiff_formula 'C20 H22 Cl2 N2 O6 Pd S2'
_shelx_space_group_comment
;
The symmetry employed for this shelxl refinement is uniquely defined
by the following loop, which should always be used as a source of
symmetry information in preference to the above space-group names.
They are only intended as comments.
;
_reflns_odcompleteness_completeness 99.81
_reflns_odcompleteness_iscentric 1
_reflns_odcompleteness_theta 66.97
_olex2_refinement_description
;
1. Fixed Uiso
 At 1.2 times of:
  All C(H) groups
 At 1.5 times of:
  All C(H,H,H) groups
2.a Ternary CH refined with riding coordinates:
 C1(H1)
2.b Aromatic/amide H refined with riding coordinates:
 C4(H4), C5(H5), C7(H7), C8(H8)
2.c Idealised Me refined as rotating group:
 C9(H9A,H9B,H9C), C10(H10A,H10B,H10C)
;
_shelx_shelxl_version_number 2014/7
_olex2_submission_special_instructions 'No special instructions were received'

loop_
_space_group_symop_operation_xyz
'x, y, z'
'-x, -y, -z'

loop_
_atom_site_label
_atom_site_type_symbol
_atom_site_fract_x
_atom_site_fract_y
_atom_site_fract_z
_atom_site_U_iso_or_equiv
_atom_site_adp_type
_atom_site_occupancy
_atom_site_site_symmetry_order
_atom_site_calc_flag
_atom_site_refinement_flags_posn
_atom_site_refinement_flags_adp
_atom_site_refinement_flags_occupancy
Pd1 Pd 0.5000 0.5000 0.5000 0.02803(17) Uani 1 2 d S T P
Cl1 Cl 0.71879(14) 0.66892(13) 0.42494(9) 0.0285(2) Uani 1 1 d . . .
S1 S 0.44211(17) 0.87920(15) 0.62196(10) 0.0342(3) Uani 1 1 d . . .
O1 O 0.8285(5) 0.8674(5) 0.7100(3) 0.0399(8) Uani 1 1 d . . .
O2 O 1.1771(6) 0.0676(5) 0.9666(4) 0.0446(9) Uani 1 1 d . . .
O3 O 1.3989(6) 0.2738(6) 1.0201(5) 0.0554(11) Uani 1 1 d . . .
N1 N 1.2384(6) 0.2183(6) 0.9657(4) 0.0370(9) Uani 1 1 d . . .
C1 C 0.5472(7) 0.6744(6) 0.6606(4) 0.0305(9) Uani 1 1 d . . .
H1 H 0.4872 0.6209 0.7213 0.037 Uiso 1 1 calc R . .
C2 C 0.7529(7) 0.7192(6) 0.7133(4) 0.0336(10) Uani 1 1 d . . .
C3 C 0.8742(7) 0.5796(7) 0.7746(4) 0.0336(9) Uani 1 1 d . . .
C4 C 1.0548(7) 0.6393(7) 0.8465(5) 0.0357(10) Uani 1 1 d . . .
H4 H 1.0945 0.7618 0.8527 0.043 Uiso 1 1 calc R . .
C5 C 1.1767(7) 0.5208(7) 0.9088(5) 0.0361(10) Uani 1 1 d . . .
H5 H 1.2988 0.5602 0.9581 0.043 Uiso 1 1 calc R . .
C6 C 1.1129(7) 0.3438(7) 0.8959(4) 0.0345(10) Uani 1 1 d . . .
C7 C 0.9369(8) 0.2802(7) 0.8254(5) 0.0386(11) Uani 1 1 d . . .
H7 H 0.8988 0.1572 0.8186 0.046 Uiso 1 1 calc R . .
C8 C 0.8168(7) 0.4002(7) 0.7647(5) 0.0378(10) Uani 1 1 d . . .
H8 H 0.6946 0.3594 0.7161 0.045 Uiso 1 1 calc R . .
C9 C 0.1953(8) 0.8124(9) 0.5659(6) 0.0478(13) Uani 1 1 d . . .
H9A H 0.1591 0.7218 0.6145 0.072 Uiso 1 1 calc GR . .
H9B H 0.1733 0.7629 0.4814 0.072 Uiso 1 1 calc GR . .
H9C H 0.1179 0.9159 0.5709 0.072 Uiso 1 1 calc GR . .
C10 C 0.4351(9) 0.9961(7) 0.7662(5) 0.0421(11) Uani 1 1 d . . .
H10A H 0.3735 1.1089 0.7525 0.063 Uiso 1 1 calc GR . .
H10B H 0.5658 1.0202 0.8155 0.063 Uiso 1 1 calc GR . .
H10C H 0.3621 0.9223 0.8086 0.063 Uiso 1 1 calc GR . .

loop_
_atom_site_aniso_label
_atom_site_aniso_U_11
_atom_site_aniso_U_22
_atom_site_aniso_U_33
_atom_site_aniso_U_23
_atom_site_aniso_U_13
_atom_site_aniso_U_12
Pd1 0.0261(3) 0.0272(2) 0.0273(3) 0.00556(16) -0.00158(16) -0.00113(16)
Cl1 0.0274(5) 0.0261(5) 0.0294(5) 0.0068(4) 0.0010(4) -0.0069(4)
S1 0.0372(6) 0.0329(6) 0.0318(6) 0.0084(4) 0.0044(4) 0.0052(4)
O1 0.0400(19) 0.0323(17) 0.0418(19) 0.0030(14) -0.0009(15) -0.0054(14)
O2 0.044(2) 0.0362(19) 0.049(2) 0.0099(16) 0.0011(16) 0.0004(15)
O3 0.036(2) 0.050(2) 0.071(3) 0.016(2) -0.0096(19) -0.0018(17)
N1 0.035(2) 0.038(2) 0.034(2) 0.0024(17) 0.0011(17) -0.0003(17)
C1 0.035(2) 0.026(2) 0.027(2) 0.0019(16) 0.0001(17) 0.0033(17)
C2 0.038(2) 0.030(2) 0.029(2) -0.0007(17) 0.0022(18) -0.0020(18)
C3 0.033(2) 0.033(2) 0.031(2) 0.0023(18) 0.0002(18) -0.0013(18)
C4 0.037(2) 0.032(2) 0.035(2) 0.0010(18) 0.0021(19) -0.0063(19)
C5 0.031(2) 0.038(2) 0.036(2) 0.0012(19) 0.0011(18) -0.0031(19)
C6 0.034(2) 0.037(2) 0.030(2) 0.0042(18) 0.0022(18) 0.0010(19)
C7 0.039(3) 0.031(2) 0.038(3) 0.0012(19) -0.003(2) -0.0030(19)
C8 0.034(2) 0.037(3) 0.033(2) -0.0009(19) -0.0071(19) -0.0055(19)
C9 0.036(3) 0.054(3) 0.048(3) 0.007(2) -0.003(2) 0.010(2)
C10 0.054(3) 0.039(3) 0.036(3) 0.005(2) 0.013(2) 0.011(2)

loop_
_atom_type_symbol
_atom_type_description
_atom_type_scat_dispersion_real
_atom_type_scat_dispersion_imag
_atom_type_scat_source
C C 0.0181 0.0091 'International Tables Vol C Tables 4.2.6.8 and 6.1.1.4'
H H 0.0000 0.0000 'International Tables Vol C Tables 4.2.6.8 and 6.1.1.4'
Cl Cl 0.3639 0.7018 'International Tables Vol C Tables 4.2.6.8 and 6.1.1.4'
N N 0.0311 0.0180 'International Tables Vol C Tables 4.2.6.8 and 6.1.1.4'
O O 0.0492 0.0322 'International Tables Vol C Tables 4.2.6.8 and 6.1.1.4'
Pd Pd 0.1215 3.9337 'International Tables Vol C Tables 4.2.6.8 and 6.1.1.4'
S S 0.3331 0.5567 'International Tables Vol C Tables 4.2.6.8 and 6.1.1.4'

loop_
_exptl_crystal_face_index_h
_exptl_crystal_face_index_k
_exptl_crystal_face_index_l
_exptl_crystal_face_perp_dist
_exptl_oxdiff_crystal_face_indexfrac_h
_exptl_oxdiff_crystal_face_indexfrac_k
_exptl_oxdiff_crystal_face_indexfrac_l
_exptl_oxdiff_crystal_face_x
_exptl_oxdiff_crystal_face_y
_exptl_oxdiff_crystal_face_z
0 0 1 0.0438 0.0000 -0.0000 1.0000 0.0836 -0.0782 0.0795
0 0 -1 0.0438 -0.0000 0.0000 -1.0000 -0.0836 0.0782 -0.0795
0 1 -1 0.0378 -0.0000 1.0000 -1.0000 0.0774 0.0871 -0.2065
0 -1 1 0.0378 0.0000 -1.0000 1.0000 -0.0774 -0.0871 0.2065
1 -1 0 0.0507 1.0000 -1.0000 0.0000 -0.1939 -0.2133 0.0514
-1 1 0 0.0507 -1.0000 1.0000 -0.0000 0.1939 0.2133 -0.0514
-1 0 1 0.0502 -1.0000 -0.0000 1.0000 0.1165 0.1262 0.1552
1 2 0 0.0226 1.0000 2.0000 0.0000 0.2891 -0.1868 -0.3296
-1 -2 0 0.0226 -1.0000 -2.0000 -0.0000 -0.2891 0.1868 0.3296

loop_
_geom_angle_atom_site_label_1
_geom_angle_atom_site_label_2
_geom_angle_atom_site_label_3
_geom_angle
_geom_angle_site_symmetry_1
_geom_angle_site_symmetry_3
Cl1 Pd1 Cl1 180.0 . 2_666
C1 Pd1 Cl1 91.68(13) 2_666 2_666
C1 Pd1 Cl1 91.68(13) . .
C1 Pd1 Cl1 88.32(13) . 2_666
C1 Pd1 Cl1 88.32(13) 2_666 .
C1 Pd1 C1 180.0 2_666 .
C1 S1 C10 104.4(2) . .
C9 S1 C1 102.7(3) . .
C9 S1 C10 100.2(3) . .
O2 N1 O3 123.4(5) . .
O2 N1 C6 118.8(4) . .
O3 N1 C6 117.9(4) . .
Pd1 C1 H1 110.2 . .
S1 C1 Pd1 107.8(2) . .
S1 C1 H1 110.2 . .
C2 C1 Pd1 112.3(3) . .
C2 C1 S1 106.2(3) . .
C2 C1 H1 110.2 . .
O1 C2 C1 122.5(4) . .
O1 C2 C3 118.7(4) . .
C1 C2 C3 118.8(4) . .
C4 C3 C2 116.3(4) . .
C8 C3 C2 124.1(4) . .
C8 C3 C4 119.6(5) . .
C3 C4 H4 119.6 . .
C5 C4 C3 120.8(5) . .
C5 C4 H4 119.6 . .
C4 C5 H5 121.3 . .
C6 C5 C4 117.4(5) . .
C6 C5 H5 121.3 . .
C5 C6 N1 117.6(4) . .
C7 C6 N1 118.8(5) . .
C7 C6 C5 123.5(5) . .
C6 C7 H7 120.8 . .
C6 C7 C8 118.4(5) . .
C8 C7 H7 120.8 . .
C3 C8 H8 119.8 . .
C7 C8 C3 120.4(4) . .
C7 C8 H8 119.8 . .
S1 C9 H9A 109.5 . .
S1 C9 H9B 109.5 . .
S1 C9 H9C 109.5 . .
H9A C9 H9B 109.5 . .
H9A C9 H9C 109.5 . .
H9B C9 H9C 109.5 . .
S1 C10 H10A 109.5 . .
S1 C10 H10B 109.5 . .
S1 C10 H10C 109.5 . .
H10A C10 H10B 109.5 . .
H10A C10 H10C 109.5 . .
H10B C10 H10C 109.5 . .

loop_
_geom_bond_atom_site_label_1
_geom_bond_atom_site_label_2
_geom_bond_distance
_geom_bond_site_symmetry_2
Pd1 Cl1 2.3449(9) .
Pd1 Cl1 2.3449(9) 2_666
Pd1 C1 2.118(5) .
Pd1 C1 2.118(5) 2_666
S1 C1 1.787(5) .
S1 C9 1.781(6) .
S1 C10 1.815(5) .
O1 C2 1.233(6) .
O2 N1 1.207(6) .
O3 N1 1.218(6) .
N1 C6 1.482(7) .
C1 H1 1.0000 .
C1 C2 1.478(7) .
C2 C3 1.504(7) .
C3 C4 1.403(7) .
C3 C8 1.389(7) .
C4 H4 0.9500 .
C4 C5 1.394(7) .
C5 H5 0.9500 .
C5 C6 1.382(7) .
C6 C7 1.379(7) .
C7 H7 0.9500 .
C7 C8 1.388(7) .
C8 H8 0.9500 .
C9 H9A 0.9800 .
C9 H9B 0.9800 .
C9 H9C 0.9800 .
C10 H10A 0.9800 .
C10 H10B 0.9800 .
C10 H10C 0.9800 .

loop_
_geom_hbond_atom_site_label_D
_geom_hbond_atom_site_label_H
_geom_hbond_atom_site_label_A
_geom_hbond_distance_DH
_geom_hbond_distance_HA
_geom_hbond_distance_DA
_geom_hbond_angle_DHA
_geom_hbond_site_symmetry_A
C5 H5 O3 0.95 2.42 3.271(6) 148.6 2_867
C7 H7 O1 0.95 2.40 3.275(6) 152.9 1_545
C10 H10A Cl1 0.98 2.71 3.515(6) 139.2 2_676

loop_
_geom_torsion_atom_site_label_1
_geom_torsion_atom_site_label_2
_geom_torsion_atom_site_label_3
_geom_torsion_atom_site_label_4
_geom_torsion
Pd1 C1 C2 O1 107.8(5)
Pd1 C1 C2 C3 -73.0(5)
S1 C1 C2 O1 -9.7(6)
S1 C1 C2 C3 169.5(4)
O1 C2 C3 C4 13.4(7)
O1 C2 C3 C8 -167.2(5)
O2 N1 C6 C5 171.8(5)
O2 N1 C6 C7 -5.8(7)
O3 N1 C6 C5 -7.8(7)
O3 N1 C6 C7 174.5(5)
N1 C6 C7 C8 177.1(5)
C1 C2 C3 C4 -165.8(5)
C1 C2 C3 C8 13.5(7)
C2 C3 C4 C5 178.9(5)
C2 C3 C8 C7 -179.3(5)
C3 C4 C5 C6 0.5(8)
C4 C3 C8 C7 0.0(8)
C4 C5 C6 N1 -177.6(5)
C4 C5 C6 C7 -0.1(8)
C5 C6 C7 C8 -0.4(8)
C6 C7 C8 C3 0.4(8)
C8 C3 C4 C5 -0.5(8)
C9 S1 C1 Pd1 61.8(3)
C9 S1 C1 C2 -177.6(4)
C10 S1 C1 Pd1 166.0(3)
C10 S1 C1 C2 -73.5(4)
